data_7703577
loop_
_publ_author_name
'Wu, Xiao-Yuan'
'Zhang, Hai-Long'
'Wang, Sa-Sa'
'Wu, Weiming'
'Lin, Lang'
'Jiang, Xiao-Yu'
'Lu, Can-Zhong'

_publ_section_title
;
 Polyoxometalate-based room-temperature phosphorescent materials induced
 by anion-\p interactions.
;
_journal_issue 11
_journal_name_full 'Dalton transactions (Cambridge, England : 2003)'
_journal_page_first 3408
_journal_page_last 3412
_journal_paper_doi 10.1039/d0dt00159g
_journal_volume 49
_journal_year 2020
_chemical_formula_moiety 'C67 H101 Lu N10 O62 Si W12'
_chemical_formula_sum 'C67 H101 Lu N10 O62 Si W12'
_chemical_formula_weight 4447.83
_space_group_crystal_system triclinic
_space_group_IT_number 2
_space_group_name_Hall '-P 1'
_space_group_name_H-M_alt 'P -1'
_atom_sites_solution_hydrogens mixed
_audit_creation_method SHELXL-2018/1
_audit_update_record
;
2020-01-08 deposited with the CCDC.	2020-02-20 downloaded from the CCDC.
;
_cell_angle_alpha 62.479(3)
_cell_angle_beta 88.556(2)
_cell_angle_gamma 88.368(2)
_cell_formula_units_Z 2
_cell_length_a 13.4305(3)
_cell_length_b 20.3724(5)
_cell_length_c 20.9305(6)
_cell_measurement_reflns_used 29004
_cell_measurement_temperature 100.01(17)
_cell_measurement_theta_max 30.1910
_cell_measurement_theta_min 3.7800
_cell_volume 5076.3(3)
_computing_structure_refinement 'SHELXL-2018/1 (Sheldrick, 2018)'
_diffrn_ambient_temperature 100.01(17)
_diffrn_detector_area_resol_mean 10.3468
_diffrn_measured_fraction_theta_full 0.999
_diffrn_measured_fraction_theta_max 0.999
_diffrn_measurement_device_type 'SuperNova, Dual, Cu at home/near, Atlas'
_diffrn_measurement_method '\w scans'
_diffrn_radiation_type MoK\a
_diffrn_radiation_wavelength 0.71073
_diffrn_reflns_av_R_equivalents 0.0499
_diffrn_reflns_av_unetI/netI 0.0466
_diffrn_reflns_Laue_measured_fraction_full 0.999
_diffrn_reflns_Laue_measured_fraction_max 0.999
_diffrn_reflns_limit_h_max 15
_diffrn_reflns_limit_h_min -15
_diffrn_reflns_limit_k_max 24
_diffrn_reflns_limit_k_min -24
_diffrn_reflns_limit_l_max 24
_diffrn_reflns_limit_l_min -24
_diffrn_reflns_number 58958
_diffrn_reflns_point_group_measured_fraction_full 0.999
_diffrn_reflns_point_group_measured_fraction_max 0.999
_diffrn_reflns_theta_full 24.999
_diffrn_reflns_theta_max 24.999
_diffrn_reflns_theta_min 1.860
_diffrn_source 'micro-focus sealed X-ray tube'
_exptl_absorpt_coefficient_mu 14.615
_exptl_absorpt_correction_T_max 1.00000
_exptl_absorpt_correction_T_min 0.18747
_exptl_absorpt_correction_type multi-scan
_exptl_absorpt_process_details
;
CrysAlisPro 1.171.39.46e (Rigaku Oxford Diffraction, 2018)
Empirical absorption correction using spherical harmonics,
 implemented in SCALE3 ABSPACK scaling algorithm.
;
_exptl_crystal_colour pale-yellow
_exptl_crystal_density_diffrn 2.910
_exptl_crystal_description block
_exptl_crystal_F_000 4084
_exptl_crystal_size_max 0.170
_exptl_crystal_size_mid 0.170
_exptl_crystal_size_min 0.160
_refine_diff_density_max 2.314
_refine_diff_density_min -2.290
_refine_diff_density_rms 0.250
_refine_ls_extinction_method none
_refine_ls_goodness_of_fit_ref 1.071
_refine_ls_hydrogen_treatment constr
_refine_ls_matrix_type full
_refine_ls_number_parameters 1373
_refine_ls_number_reflns 17844
_refine_ls_number_restraints 12
_refine_ls_restrained_S_all 1.071
_refine_ls_R_factor_all 0.0385
_refine_ls_R_factor_gt 0.0322
_refine_ls_shift/su_max 0.001
_refine_ls_shift/su_mean 0.000
_refine_ls_structure_factor_coef Fsqd
_refine_ls_weighting_details 'w=1/[\s^2^(Fo^2^)+(0.0340P)^2^+10.6400P] where P=(Fo^2^+2Fc^2^)/3'
_refine_ls_weighting_scheme calc
_refine_ls_wR_factor_gt 0.0764
_refine_ls_wR_factor_ref 0.0793
_reflns_Friedel_coverage 0.000
_reflns_number_gt 15779
_reflns_number_total 17844
_reflns_threshold_expression 'I > 2\s(I)'
_cod_data_source_file d0dt00159g2.cif
_cod_data_source_block Lu
_cod_depositor_comments 'Adding full bibliography for 7703577--7703585.cif.'
_cod_original_cell_volume 5076.3(2)
_cod_database_code 7703577
_shelx_shelxl_version_number 2018/1
_shelx_space_group_comment
;
The symmetry employed for this shelxl refinement is uniquely defined
by the following loop, which should always be used as a source of
symmetry information in preference to the above space-group names.
They are only intended as comments.
;
_shelx_estimated_absorpt_t_min 0.190
_shelx_estimated_absorpt_t_max 0.203

loop_
_space_group_symop_operation_xyz
'x, y, z'
'-x, -y, -z'

loop_
_atom_site_label
_atom_site_type_symbol
_atom_site_fract_x
_atom_site_fract_y
_atom_site_fract_z
_atom_site_U_iso_or_equiv
_atom_site_adp_type
_atom_site_occupancy
_atom_site_site_symmetry_order
_atom_site_calc_flag
_atom_site_refinement_flags_posn
_atom_site_refinement_flags_adp
_atom_site_refinement_flags_occupancy
_atom_site_disorder_assembly
_atom_site_disorder_group
Lu1 Lu 0.68775(3) -0.46622(2) 0.54658(2) 0.01748(9) Uani 1 1 d . . . . .
Si1 Si 0.29513(13) 0.18549(10) 0.19242(10) 0.0057(4) Uani 1 1 d . . . . .
W1 W 0.39698(2) 0.28461(2) 0.27376(2) 0.00996(7) Uani 1 1 d . . . . .
W2 W 0.17046(2) 0.17442(2) 0.34819(2) 0.01042(7) Uani 1 1 d . . . . .
W3 W 0.16161(2) 0.34481(2) 0.17369(2) 0.01086(8) Uani 1 1 d . . . . .
W4 W 0.29210(2) 0.02375(2) 0.35926(2) 0.01184(8) Uani 1 1 d . . . . .
W5 W 0.52025(2) 0.13312(2) 0.28844(2) 0.01078(7) Uani 1 1 d . . . . .
W6 W 0.51569(2) 0.28810(2) 0.12966(2) 0.01073(8) Uani 1 1 d . . . . .
W7 W 0.08085(2) 0.08096(2) 0.26748(2) 0.01166(8) Uani 1 1 d . . . . .
W8 W 0.41379(2) 0.18358(2) 0.04207(2) 0.01176(8) Uani 1 1 d . . . . .
W9 W 0.42355(2) 0.02824(2) 0.19915(2) 0.01158(8) Uani 1 1 d . . . . .
W10 W 0.28028(2) 0.35100(2) 0.02848(2) 0.01209(8) Uani 1 1 d . . . . .
W11 W 0.20961(2) 0.08221(2) 0.10892(2) 0.01240(8) Uani 1 1 d . . . . .
W12 W 0.07538(2) 0.25069(2) 0.09229(2) 0.01222(8) Uani 1 1 d . . . . .
O1 O 0.2324(3) 0.1341(3) 0.2655(3) 0.0103(11) Uani 1 1 d . . . . .
O2 O 0.3246(3) 0.1372(3) 0.1508(3) 0.0108(11) Uani 1 1 d . . . . .
O3 O 0.2273(3) 0.2575(3) 0.1399(3) 0.0110(11) Uani 1 1 d . . . . .
O4 O 0.3953(3) 0.2130(3) 0.2137(3) 0.0088(11) Uani 1 1 d . . . . .
O5 O 0.1332(3) 0.2618(3) 0.2629(3) 0.0099(11) Uani 1 1 d . . . . .
O6 O 0.2976(3) 0.2186(3) 0.3342(3) 0.0126(12) Uani 1 1 d . . . . .
O7 O 0.2196(4) 0.3997(3) 0.0785(3) 0.0133(12) Uani 1 1 d . . . . .
O8 O 0.4033(3) 0.3431(3) 0.0750(3) 0.0128(12) Uani 1 1 d . . . . .
O9 O 0.2329(4) 0.0803(3) 0.4030(3) 0.0132(12) Uani 1 1 d . . . . .
O10 O 0.5858(3) 0.2084(3) 0.2056(3) 0.0119(11) Uani 1 1 d . . . . .
O11 O 0.4130(3) 0.0770(3) 0.3465(3) 0.0114(11) Uani 1 1 d . . . . .
O12 O 0.1389(4) 0.1752(3) 0.0764(3) 0.0136(12) Uani 1 1 d . . . . .
O13 O 0.2922(3) 0.3380(3) 0.2114(3) 0.0117(11) Uani 1 1 d . . . . .
O14 O 0.5033(4) 0.0809(3) 0.2342(3) 0.0117(11) Uani 1 1 d . . . . .
O15 O 0.1439(4) 0.0564(3) 0.1988(3) 0.0127(12) Uani 1 1 d . . . . .
O16 O 0.4175(4) 0.3362(3) 0.3177(3) 0.0155(12) Uani 1 1 d . . . . .
O17 O 0.1606(3) 0.0039(3) 0.3403(3) 0.0131(12) Uani 1 1 d . . . . .
O18 O -0.0364(4) 0.2591(3) 0.0520(3) 0.0189(13) Uani 1 1 d . . . . .
O19 O 0.4903(3) 0.3290(3) 0.1950(3) 0.0116(11) Uani 1 1 d . . . . .
O20 O 0.0486(3) 0.1735(3) 0.1874(3) 0.0127(12) Uani 1 1 d . . . . .
O21 O 0.0640(3) 0.1241(3) 0.3311(3) 0.0119(11) Uani 1 1 d . . . . .
O22 O 0.4936(3) 0.2061(3) 0.3199(3) 0.0115(11) Uani 1 1 d . . . . .
O23 O 0.4964(3) 0.2262(3) 0.0856(3) 0.0118(11) Uani 1 1 d . . . . .
O24 O 0.1196(4) 0.1910(3) 0.4148(3) 0.0146(12) Uani 1 1 d . . . . .
O25 O 0.4790(4) 0.2051(3) -0.0357(3) 0.0159(12) Uani 1 1 d . . . . .
O26 O 0.1400(4) 0.0380(3) 0.0737(3) 0.0191(13) Uani 1 1 d . . . . .
O27 O 0.3196(4) -0.0565(3) 0.4337(3) 0.0193(13) Uani 1 1 d . . . . .
O28 O 0.4735(4) 0.0883(3) 0.1038(3) 0.0141(12) Uani 1 1 d . . . . .
O29 O 0.3440(3) 0.0040(3) 0.2847(3) 0.0126(12) Uani 1 1 d . . . . .
O30 O 0.3320(3) 0.2697(3) 0.0143(3) 0.0103(11) Uani 1 1 d . . . . .
O31 O 0.6208(4) 0.0877(3) 0.3394(3) 0.0160(12) Uani 1 1 d . . . . .
O32 O 0.1485(3) 0.3244(3) 0.0142(3) 0.0112(11) Uani 1 1 d . . . . .
O33 O 0.6127(4) 0.3411(3) 0.0804(3) 0.0189(13) Uani 1 1 d . . . . .
O34 O 0.0559(3) 0.3196(3) 0.1304(3) 0.0130(12) Uani 1 1 d . . . . .
O35 O 0.4917(4) -0.0511(3) 0.2228(3) 0.0163(12) Uani 1 1 d . . . . .
O36 O 0.3024(4) 0.4245(3) -0.0540(3) 0.0202(13) Uani 1 1 d . . . . .
O37 O 0.3097(4) 0.0080(3) 0.1576(3) 0.0127(11) Uani 1 1 d . . . . .
O38 O 0.1093(4) 0.4151(3) 0.1859(3) 0.0146(12) Uani 1 1 d . . . . .
O39 O 0.3031(4) 0.1318(3) 0.0313(3) 0.0163(12) Uani 1 1 d . . . . .
O40 O -0.0287(4) 0.0347(3) 0.2823(3) 0.0175(12) Uani 1 1 d . . . . .
O41 O 0.5825(4) -0.4140(4) 0.6005(3) 0.0298(15) Uani 1 1 d . . . . .
H41B H 0.598239 -0.387976 0.620792 0.036 Uiso 1 1 d R U . . .
H41C H 0.522999 -0.427986 0.613102 0.036 Uiso 1 1 d R U . . .
O42 O 0.6943(4) -0.5362(3) 0.4872(3) 0.0243(14) Uani 1 1 d . . . . .
H42B H 0.676340 -0.580763 0.503333 0.029 Uiso 1 1 d R U . . .
H42C H 0.727800 -0.524653 0.448573 0.029 Uiso 1 1 d R U . . .
O43 O 0.5765(4) -0.5553(3) 0.6054(3) 0.0311(16) Uani 1 1 d . . . . .
H43E H 0.579420 -0.584061 0.650350 0.037 Uiso 1 1 d R U . . .
H43D H 0.529850 -0.569391 0.588100 0.037 Uiso 1 1 d R U . . .
O44 O 0.4072(4) 0.6412(3) 0.2541(3) 0.0304(15) Uani 1 1 d . . . . .
H44D H 0.353819 0.640333 0.233492 0.036 Uiso 1 1 d R U . . .
H44E H 0.424819 0.685963 0.236552 0.036 Uiso 1 1 d R U . . .
O45 O 0.2444(5) 0.6834(4) 0.1672(4) 0.0413(18) Uani 1 1 d . . . . .
H45D H 0.218556 0.657830 0.149584 0.050 Uiso 1 1 d R U . . .
H45E H 0.223206 0.727840 0.143534 0.050 Uiso 1 1 d R U . . .
O46 O 0.6049(5) 0.4386(4) 0.3379(4) 0.058(2) Uani 1 1 d . . . . .
H46D H 0.620212 0.392873 0.355358 0.069 Uiso 1 1 d R U . . .
H46E H 0.654682 0.460763 0.342658 0.069 Uiso 1 1 d R U . . .
O47A O 0.6538(6) -0.6765(5) 0.5192(4) 0.030(3) Uani 0.735(14) 1 d . . P . .
O47B O 0.5901(14) -0.6259(11) 0.4562(12) 0.019(7) Uani 0.265(14) 1 d . . P . .
O51 O 0.5347(4) -0.2854(3) 0.4224(3) 0.0255(14) Uani 1 1 d . . . . .
O52 O 0.5755(4) -0.4034(3) 0.4587(3) 0.0181(13) Uani 1 1 d . . . . .
O53 O 0.7307(4) -0.1184(3) 0.1409(3) 0.0207(13) Uani 1 1 d . . . . .
O54 O 0.4140(4) -0.2013(3) 0.1704(3) 0.0232(14) Uani 1 1 d . . . . .
O55 O 0.8347(4) -0.5354(4) 0.5894(3) 0.0320(15) Uani 1 1 d . . . . .
O56 O 0.7519(4) -0.5078(3) 0.6650(3) 0.0233(14) Uani 1 1 d . . . . .
O57 O 0.8611(4) -0.6197(3) 0.9106(3) 0.0205(13) Uani 1 1 d . . . . .
O58 O 1.1375(4) -0.4823(3) 0.8112(3) 0.0263(14) Uani 1 1 d . . . . .
O59 O 0.7706(4) -0.3601(3) 0.5259(3) 0.0201(13) Uani 1 1 d . . . . .
O60 O 0.7919(4) -0.3995(3) 0.4443(3) 0.0190(13) Uani 1 1 d . . . . .
O61 O 1.0775(4) -0.1850(3) 0.4707(3) 0.0204(13) Uani 1 1 d . . . . .
O62 O 0.7939(4) -0.0496(3) 0.3825(3) 0.0175(12) Uani 1 1 d . . . . .
O63 O 0.7018(5) 0.2982(4) 0.4036(4) 0.049(2) Uani 1 1 d . . . . .
O64 O 0.7940(5) -0.5230(4) 0.3702(3) 0.0376(17) Uani 1 1 d . . . . .
O65 O -0.1549(5) 0.1783(4) -0.0736(4) 0.0446(19) Uani 1 1 d . . . . .
N1 N 0.5744(4) -0.1626(3) 0.1518(3) 0.0134(14) Uani 1 1 d . . . . .
N2 N 1.0023(5) -0.5543(4) 0.8631(3) 0.0157(15) Uani 1 1 d . . . . .
N3 N 0.9404(4) -0.1123(3) 0.4210(3) 0.0110(14) Uani 1 1 d . . . . .
N4 N 0.4349(4) 0.1453(4) 0.5257(3) 0.0142(14) Uani 1 1 d . . . . .
N5 N 0.4421(5) 0.5415(4) 0.1329(4) 0.0208(16) Uani 1 1 d . . . . .
N6 N -0.2163(5) 0.1018(4) 0.1447(4) 0.0267(18) Uani 1 1 d . . . . .
N7 N 0.2158(6) -0.2032(6) 0.3101(5) 0.046(2) Uani 1 1 d . . . . .
N8 N 0.7944(5) 0.2889(4) 0.3165(4) 0.0315(19) Uani 1 1 d . . . . .
N9 N 0.9414(6) -0.5871(5) 0.3973(4) 0.037(2) Uani 1 1 d . . . . .
N10 N 0.0131(5) 0.1689(4) -0.0827(4) 0.0291(19) Uani 1 1 d . . . . .
C1 C 0.5694(6) -0.3357(5) 0.4110(5) 0.0187(19) Uani 1 1 d . . . . .
C2 C 0.5999(5) -0.3180(4) 0.3353(4) 0.0147(17) Uani 1 1 d . . . . .
C3 C 0.6428(6) -0.3719(4) 0.3208(4) 0.0175(18) Uani 1 1 d . . . . .
H3A H 0.655641 -0.418934 0.358257 0.021 Uiso 1 1 calc R U . . .
C4 C 0.6673(6) -0.3558(5) 0.2489(5) 0.023(2) Uani 1 1 d . . . . .
H4A H 0.697108 -0.391846 0.238972 0.028 Uiso 1 1 calc R U . . .
C5 C 0.6464(6) -0.2857(4) 0.1935(4) 0.0179(18) Uani 1 1 d . . . . .
H5A H 0.661361 -0.274584 0.145932 0.021 Uiso 1 1 calc R U . . .
C6 C 0.6035(5) -0.2330(4) 0.2096(4) 0.0154(17) Uani 1 1 d . . . . .
C7 C 0.5820(5) -0.2475(4) 0.2798(4) 0.0151(17) Uiso 1 1 d . . . . .
H7A H 0.555790 -0.210403 0.289663 0.018 Uiso 1 1 calc R U . . .
C8 C 0.6466(6) -0.1084(4) 0.1171(4) 0.0147(17) Uani 1 1 d . . . . .
C9 C 0.4730(6) -0.1534(4) 0.1348(4) 0.0153(17) Uani 1 1 d . . . . .
C10 C 0.4429(6) -0.0841(4) 0.0717(4) 0.0164(18) Uani 1 1 d . . . . .
C11 C 0.5142(5) -0.0324(4) 0.0319(4) 0.0098(16) Uani 1 1 d . U . . .
C12 C 0.6159(6) -0.0425(4) 0.0520(4) 0.0136(17) Uani 1 1 d . . . . .
C13 C 0.6848(6) 0.0087(4) 0.0104(4) 0.0178(18) Uani 1 1 d . . . . .
H13A H 0.751470 0.000654 0.023379 0.021 Uiso 1 1 calc R U . . .
C14 C 0.6562(6) 0.0727(4) -0.0511(4) 0.0158(18) Uani 1 1 d . . . . .
H14A H 0.703466 0.107622 -0.078144 0.019 Uiso 1 1 calc R U . . .
C15 C 0.8288(6) -0.5336(5) 0.6492(5) 0.0212(19) Uani 1 1 d . . . . .
C16 C 0.9150(6) -0.5612(5) 0.6988(5) 0.0221(19) Uani 1 1 d . . . . .
C17 C 0.9929(7) -0.5992(5) 0.6862(5) 0.030(2) Uani 1 1 d . . . . .
H17A H 0.991250 -0.609248 0.647179 0.036 Uiso 1 1 calc R U . . .
C18 C 1.0735(6) -0.6225(6) 0.7315(5) 0.031(2) Uani 1 1 d . . . . .
H18A H 1.126124 -0.648256 0.722980 0.038 Uiso 1 1 calc R U . . .
C19 C 1.0762(6) -0.6077(5) 0.7891(5) 0.028(2) Uani 1 1 d . . . . .
H19A H 1.131092 -0.622918 0.819141 0.033 Uiso 1 1 calc R U . . .
C20 C 0.9978(6) -0.5704(4) 0.8028(4) 0.0184(19) Uani 1 1 d . . . . .
C21 C 0.9182(6) -0.5459(4) 0.7579(4) 0.0153(17) Uani 1 1 d . . . . .
H21A H 0.866470 -0.519381 0.766206 0.018 Uiso 1 1 calc R U . . .
C22 C 0.9256(6) -0.5805(4) 0.9152(4) 0.0172(18) Uani 1 1 d . . . . .
C23 C 1.0764(6) -0.5063(5) 0.8609(4) 0.0183(18) Uani 1 1 d . . . . .
C24 C 1.0774(6) -0.4861(4) 0.9207(4) 0.0162(18) Uani 1 1 d . . . . .
C25 C 0.9998(5) -0.5110(4) 0.9723(4) 0.0130(16) Uiso 1 1 d . . . . .
C26 C 0.9259(6) -0.5576(4) 0.9717(4) 0.0162(18) Uani 1 1 d . . . . .
C27 C 0.8516(6) -0.5810(4) 1.0233(4) 0.0203(19) Uani 1 1 d . . . . .
H27A H 0.801832 -0.611097 1.021936 0.024 Uiso 1 1 calc R U . . .
C28 C 0.8507(5) -0.5594(4) 1.0783(4) 0.0146(17) Uani 1 1 d . . . . .
H28A H 0.801289 -0.576197 1.113862 0.018 Uiso 1 1 calc R U . . .
C29 C 0.8004(5) -0.3494(4) 0.4642(4) 0.0163(18) Uani 1 1 d . . . . .
C30 C 0.8421(6) -0.2771(4) 0.4135(5) 0.0181(18) Uani 1 1 d . . . . .
C31 C 0.8406(5) -0.2520(4) 0.3397(4) 0.0171(18) Uani 1 1 d . . . . .
H31A H 0.816968 -0.282456 0.321508 0.020 Uiso 1 1 calc R U . . .
C32 C 0.8740(6) -0.1820(5) 0.2927(4) 0.024(2) Uani 1 1 d . . . . .
H32A H 0.872319 -0.165764 0.243236 0.029 Uiso 1 1 calc R U . . .
C33 C 0.9094(6) -0.1365(4) 0.3186(4) 0.0173(18) Uani 1 1 d . . . . .
H33A H 0.932268 -0.089615 0.287119 0.021 Uiso 1 1 calc R U . . .
C34 C 0.9106(5) -0.1618(4) 0.3934(4) 0.0133(17) Uani 1 1 d . . . . .
C35 C 0.8775(5) -0.2314(4) 0.4405(4) 0.0147(17) Uani 1 1 d . . . . .
H35A H 0.878763 -0.247632 0.489943 0.018 Uiso 1 1 calc R U . . .
C36 C 1.0276(5) -0.1323(4) 0.4627(4) 0.0143(17) Uiso 1 1 d . . . . .
C37 C 0.8718(6) -0.0561(4) 0.4129(4) 0.0138(17) Uani 1 1 d . . . . .
C38 C 0.9002(5) -0.0072(4) 0.4440(4) 0.0138(17) Uani 1 1 d . . . . .
C39 C 0.9877(6) -0.0223(4) 0.4846(4) 0.0162(18) Uani 1 1 d . . . . .
C40 C 1.0522(5) -0.0830(4) 0.4945(4) 0.0122(17) Uani 1 1 d . . . . .
C41 C 1.1371(6) -0.0958(4) 0.5333(4) 0.0160(18) Uani 1 1 d . . . . .
H41A H 1.178696 -0.135525 0.539549 0.019 Uiso 1 1 calc R U . . .
C42 C 1.1631(5) -0.0508(4) 0.5636(4) 0.0121(17) Uani 1 1 d . . . . .
H42A H 1.222219 -0.059486 0.588677 0.015 Uiso 1 1 calc R U . . .
C43 C 0.4475(6) 0.1140(5) 0.6059(4) 0.022(2) Uani 1 1 d . . . . .
H43A H 0.453405 0.153764 0.617953 0.034 Uiso 1 1 calc R U . . .
H43B H 0.390637 0.085029 0.630447 0.034 Uiso 1 1 calc R U . . .
H43C H 0.506543 0.083210 0.620230 0.034 Uiso 1 1 calc R U . . .
C44 C 0.4257(6) 0.0835(5) 0.5071(5) 0.0219(19) Uani 1 1 d . . . . .
H44A H 0.484767 0.052752 0.521547 0.033 Uiso 1 1 calc R U . . .
H44B H 0.368853 0.054618 0.531698 0.033 Uiso 1 1 calc R U . . .
H44C H 0.417739 0.103407 0.456023 0.033 Uiso 1 1 calc R U . . .
C45 C 0.3430(5) 0.1931(4) 0.5032(4) 0.0180(18) Uani 1 1 d . . . . .
H45A H 0.348835 0.232994 0.515229 0.027 Uiso 1 1 calc R U . . .
H45B H 0.335004 0.212993 0.452148 0.027 Uiso 1 1 calc R U . . .
H45C H 0.286118 0.164205 0.527823 0.027 Uiso 1 1 calc R U . . .
C46 C 0.5228(5) 0.1923(4) 0.4858(4) 0.0159(18) Uani 1 1 d . . . . .
H46A H 0.528202 0.231999 0.498085 0.024 Uiso 1 1 calc R U . . .
H46B H 0.582608 0.162389 0.499167 0.024 Uiso 1 1 calc R U . . .
H46C H 0.513277 0.212367 0.434873 0.024 Uiso 1 1 calc R U . . .
C47 C 0.4498(7) 0.5119(5) 0.0796(5) 0.026(2) Uani 1 1 d . . . . .
H47A H 0.398300 0.534030 0.044582 0.039 Uiso 1 1 calc R U . . .
H47B H 0.513721 0.523500 0.055875 0.039 Uiso 1 1 calc R U . . .
H47C H 0.442285 0.459190 0.104169 0.039 Uiso 1 1 calc R U . . .
C48 C 0.4512(7) 0.6238(4) 0.0959(5) 0.025(2) Uani 1 1 d . . . . .
H48A H 0.399460 0.645518 0.061026 0.038 Uiso 1 1 calc R U . . .
H48B H 0.445103 0.641949 0.130788 0.038 Uiso 1 1 calc R U . . .
H48C H 0.515005 0.636809 0.072077 0.038 Uiso 1 1 calc R U . . .
C49 C 0.3419(6) 0.5213(5) 0.1708(5) 0.029(2) Uani 1 1 d . . . . .
H49A H 0.289906 0.543294 0.136175 0.043 Uiso 1 1 calc R U . . .
H49B H 0.335702 0.468469 0.194527 0.043 Uiso 1 1 calc R U . . .
H49C H 0.336455 0.539344 0.205831 0.043 Uiso 1 1 calc R U . . .
C50 C 0.5213(6) 0.5075(5) 0.1867(5) 0.026(2) Uani 1 1 d . . . . .
H50A H 0.514934 0.454640 0.210223 0.039 Uiso 1 1 calc R U . . .
H50B H 0.585253 0.520230 0.163071 0.039 Uiso 1 1 calc R U . . .
H50C H 0.515351 0.525371 0.221782 0.039 Uiso 1 1 calc R U . . .
C51 C -0.2828(8) 0.1448(7) 0.0826(6) 0.051(3) Uani 1 1 d . . . . .
H51A H -0.296957 0.115521 0.058884 0.076 Uiso 1 1 calc R U . . .
H51B H -0.343934 0.157276 0.099550 0.076 Uiso 1 1 calc R U . . .
H51C H -0.250465 0.189340 0.049181 0.076 Uiso 1 1 calc R U . . .
C52 C -0.2645(7) 0.0319(6) 0.1990(7) 0.047(3) Uani 1 1 d . . . . .
H52A H -0.220020 0.005435 0.238285 0.071 Uiso 1 1 calc R U . . .
H52B H -0.325111 0.044154 0.216742 0.071 Uiso 1 1 calc R U . . .
H52C H -0.279238 0.001571 0.176553 0.071 Uiso 1 1 calc R U . . .
C53 C -0.1213(6) 0.0821(5) 0.1185(5) 0.032(2) Uani 1 1 d . . . . .
H53A H -0.078577 0.054339 0.158603 0.048 Uiso 1 1 calc R U . . .
H53B H -0.135573 0.052695 0.094925 0.048 Uiso 1 1 calc R U . . .
H53C H -0.088818 0.126495 0.085051 0.048 Uiso 1 1 calc R U . . .
C54 C -0.1964(6) 0.1492(5) 0.1797(5) 0.030(2) Uani 1 1 d . . . . .
H54A H -0.153571 0.122870 0.220115 0.045 Uiso 1 1 calc R U . . .
H54B H -0.164707 0.193751 0.145615 0.045 Uiso 1 1 calc R U . . .
H54C H -0.258177 0.161687 0.195984 0.045 Uiso 1 1 calc R U . . .
C55 C 0.1812(11) -0.1848(10) 0.2362(9) 0.098(5) Uani 1 1 d . U . . .
H55A H 0.218797 -0.144344 0.201000 0.147 Uiso 1 1 calc R U . . .
H55B H 0.190747 -0.227255 0.228017 0.147 Uiso 1 1 calc R U . . .
H55C H 0.111757 -0.171121 0.232117 0.147 Uiso 1 1 calc R U . . .
C56 C 0.1605(9) -0.2645(7) 0.3652(8) 0.073(4) Uani 1 1 d . . . . .
H56A H 0.090402 -0.253304 0.359149 0.109 Uiso 1 1 calc R U . . .
H56B H 0.175008 -0.308690 0.360844 0.109 Uiso 1 1 calc R U . . .
H56C H 0.179651 -0.271951 0.412007 0.109 Uiso 1 1 calc R U . . .
C57 C 0.3242(8) -0.2144(8) 0.3142(9) 0.080(5) Uani 1 1 d . . . . .
H57A H 0.355448 -0.171982 0.276393 0.120 Uiso 1 1 calc R U . . .
H57B H 0.346325 -0.220908 0.360049 0.120 Uiso 1 1 calc R U . . .
H57C H 0.341682 -0.257647 0.308885 0.120 Uiso 1 1 calc R U . . .
C58 C 0.1889(8) -0.1368(6) 0.3180(7) 0.056(3) Uani 1 1 d . . . . .
H58A H 0.224120 -0.095126 0.282368 0.083 Uiso 1 1 calc R U . . .
H58B H 0.118477 -0.127364 0.311673 0.083 Uiso 1 1 calc R U . . .
H58C H 0.206542 -0.144674 0.365229 0.083 Uiso 1 1 calc R U . . .
C59 C 0.7803(7) 0.2840(5) 0.3812(5) 0.034(2) Uani 1 1 d . . . . .
H59A H 0.834233 0.268528 0.412098 0.041 Uiso 1 1 calc R U . . .
C60 C 0.8880(8) 0.2739(6) 0.2924(6) 0.052(3) Uani 1 1 d . . . . .
H60A H 0.882073 0.280699 0.244067 0.078 Uiso 1 1 calc R U . . .
H60B H 0.936577 0.307126 0.293241 0.078 Uiso 1 1 calc R U . . .
H60C H 0.908511 0.223773 0.323458 0.078 Uiso 1 1 calc R U . . .
C61 C 0.7117(8) 0.3152(7) 0.2653(7) 0.065(4) Uani 1 1 d . . . . .
H61A H 0.733086 0.315746 0.220910 0.098 Uiso 1 1 calc R U . . .
H61B H 0.656440 0.282635 0.285233 0.098 Uiso 1 1 calc R U . . .
H61C H 0.691695 0.364299 0.256230 0.098 Uiso 1 1 calc R U . . .
C62 C 0.8635(6) -0.5560(5) 0.3566(5) 0.027(2) Uani 1 1 d . . . . .
H62A H 0.860415 -0.558984 0.313692 0.033 Uiso 1 1 calc R U . . .
C63 C 0.9538(8) -0.5858(7) 0.4671(6) 0.055(3) Uani 1 1 d . . . . .
H63A H 1.014720 -0.611151 0.488924 0.083 Uiso 1 1 calc R U . . .
H63B H 0.955958 -0.535422 0.458899 0.083 Uiso 1 1 calc R U . . .
H63C H 0.898675 -0.609977 0.498668 0.083 Uiso 1 1 calc R U . . .
C64 C 1.0191(7) -0.6260(6) 0.3760(6) 0.042(3) Uani 1 1 d . . . . .
H64A H 1.069768 -0.645103 0.411930 0.063 Uiso 1 1 calc R U . . .
H64B H 0.989938 -0.666199 0.371518 0.063 Uiso 1 1 calc R U . . .
H64C H 1.048085 -0.592174 0.330569 0.063 Uiso 1 1 calc R U . . .
C65 C -0.0709(6) 0.2019(5) -0.0782(5) 0.030(2) Uani 1 1 d . . . . .
H65A H -0.065685 0.247516 -0.078527 0.036 Uiso 1 1 calc R U . . .
C66 C 0.1103(6) 0.2035(5) -0.0910(5) 0.029(2) Uani 1 1 d . . . . .
H66A H 0.161952 0.171057 -0.093227 0.044 Uiso 1 1 calc R U . . .
H66B H 0.111296 0.249557 -0.134507 0.044 Uiso 1 1 calc R U . . .
H66C H 0.121081 0.212450 -0.050507 0.044 Uiso 1 1 calc R U . . .
C67 C 0.0127(6) 0.0971(5) -0.0820(5) 0.031(2) Uani 1 1 d . . . . .
H67A H 0.079928 0.081768 -0.085700 0.046 Uiso 1 1 calc R U . . .
H67B H -0.017133 0.061443 -0.037786 0.046 Uiso 1 1 calc R U . . .
H67C H -0.024843 0.100868 -0.121978 0.046 Uiso 1 1 calc R U . . .

loop_
_atom_site_aniso_label
_atom_site_aniso_U_11
_atom_site_aniso_U_22
_atom_site_aniso_U_33
_atom_site_aniso_U_23
_atom_site_aniso_U_13
_atom_site_aniso_U_12
Lu1 0.02202(19) 0.01765(19) 0.01428(18) -0.00829(15) -0.00058(14) -0.00671(14)
Si1 0.0055(10) 0.0054(10) 0.0050(10) -0.0013(8) -0.0010(8) -0.0016(8)
W1 0.00937(15) 0.01095(16) 0.01096(16) -0.00617(13) -0.00052(12) -0.00168(12)
W2 0.00932(15) 0.01178(16) 0.01037(16) -0.00527(13) 0.00142(12) -0.00170(12)
W3 0.01076(16) 0.01022(16) 0.01155(16) -0.00504(13) -0.00143(12) 0.00186(12)
W4 0.01028(16) 0.01059(16) 0.01154(16) -0.00247(13) -0.00007(12) -0.00006(12)
W5 0.00808(15) 0.01226(16) 0.01188(16) -0.00540(13) -0.00233(12) 0.00064(12)
W6 0.00899(15) 0.01205(16) 0.01108(16) -0.00523(13) 0.00109(12) -0.00241(12)
W7 0.00868(15) 0.01218(17) 0.01401(17) -0.00582(14) 0.00040(12) -0.00341(12)
W8 0.01303(16) 0.01334(17) 0.01072(16) -0.00713(14) 0.00020(12) 0.00000(12)
W9 0.01116(16) 0.01077(16) 0.01401(17) -0.00676(14) -0.00141(12) 0.00131(12)
W10 0.01235(16) 0.01144(16) 0.00981(16) -0.00273(13) -0.00032(12) 0.00141(12)
W11 0.01168(16) 0.01390(17) 0.01476(17) -0.00916(14) -0.00226(12) -0.00069(12)
W12 0.00983(16) 0.01348(17) 0.01347(17) -0.00621(14) -0.00422(12) 0.00141(12)
O1 0.010(3) 0.014(3) 0.006(3) -0.003(2) 0.000(2) -0.002(2)
O2 0.004(2) 0.016(3) 0.012(3) -0.006(2) -0.004(2) -0.002(2)
O3 0.011(3) 0.011(3) 0.011(3) -0.005(2) -0.002(2) 0.004(2)
O4 0.008(2) 0.011(3) 0.007(3) -0.004(2) -0.001(2) -0.002(2)
O5 0.007(2) 0.014(3) 0.013(3) -0.011(2) 0.002(2) -0.001(2)
O6 0.009(3) 0.014(3) 0.011(3) -0.003(2) 0.001(2) -0.003(2)
O7 0.013(3) 0.011(3) 0.012(3) -0.002(2) -0.001(2) 0.002(2)
O8 0.007(3) 0.018(3) 0.012(3) -0.006(2) -0.001(2) 0.001(2)
O9 0.012(3) 0.019(3) 0.008(3) -0.006(2) -0.003(2) -0.001(2)
O10 0.006(2) 0.014(3) 0.016(3) -0.007(2) -0.003(2) 0.001(2)
O11 0.009(3) 0.016(3) 0.009(3) -0.005(2) -0.001(2) -0.001(2)
O12 0.013(3) 0.018(3) 0.011(3) -0.007(2) -0.001(2) -0.003(2)
O13 0.007(2) 0.015(3) 0.015(3) -0.009(2) 0.000(2) -0.003(2)
O14 0.014(3) 0.011(3) 0.011(3) -0.006(2) -0.003(2) 0.002(2)
O15 0.015(3) 0.010(3) 0.015(3) -0.007(2) 0.004(2) -0.002(2)
O16 0.020(3) 0.014(3) 0.016(3) -0.009(2) 0.002(2) -0.005(2)
O17 0.008(3) 0.017(3) 0.017(3) -0.010(2) 0.001(2) -0.006(2)
O18 0.012(3) 0.025(3) 0.018(3) -0.009(3) -0.006(2) 0.005(2)
O19 0.012(3) 0.010(3) 0.015(3) -0.008(2) 0.003(2) -0.005(2)
O20 0.008(3) 0.014(3) 0.014(3) -0.004(2) 0.002(2) -0.002(2)
O21 0.012(3) 0.009(3) 0.017(3) -0.008(2) 0.001(2) -0.004(2)
O22 0.011(3) 0.013(3) 0.012(3) -0.006(2) -0.003(2) -0.003(2)
O23 0.008(3) 0.020(3) 0.010(3) -0.008(2) -0.003(2) -0.001(2)
O24 0.013(3) 0.017(3) 0.016(3) -0.008(2) 0.003(2) -0.005(2)
O25 0.019(3) 0.016(3) 0.013(3) -0.007(2) 0.000(2) -0.004(2)
O26 0.015(3) 0.026(3) 0.023(3) -0.017(3) -0.003(2) -0.001(2)
O27 0.012(3) 0.018(3) 0.027(3) -0.010(3) 0.000(2) 0.002(2)
O28 0.015(3) 0.019(3) 0.012(3) -0.011(2) 0.000(2) -0.001(2)
O29 0.011(3) 0.012(3) 0.014(3) -0.005(2) 0.002(2) 0.001(2)
O30 0.011(3) 0.012(3) 0.009(3) -0.006(2) -0.005(2) 0.003(2)
O31 0.012(3) 0.016(3) 0.020(3) -0.008(3) -0.004(2) 0.002(2)
O32 0.011(3) 0.012(3) 0.012(3) -0.008(2) -0.004(2) 0.003(2)
O33 0.018(3) 0.019(3) 0.022(3) -0.011(3) 0.005(2) -0.005(2)
O34 0.010(3) 0.015(3) 0.017(3) -0.010(2) -0.002(2) 0.000(2)
O35 0.019(3) 0.014(3) 0.017(3) -0.008(2) -0.001(2) 0.001(2)
O36 0.020(3) 0.025(3) 0.014(3) -0.008(3) 0.000(2) 0.004(2)
O37 0.013(3) 0.016(3) 0.013(3) -0.010(2) -0.005(2) 0.001(2)
O38 0.019(3) 0.014(3) 0.009(3) -0.004(2) -0.005(2) 0.002(2)
O39 0.016(3) 0.019(3) 0.020(3) -0.015(3) 0.000(2) 0.000(2)
O40 0.014(3) 0.019(3) 0.019(3) -0.008(3) 0.002(2) -0.005(2)
O41 0.024(3) 0.053(4) 0.033(4) -0.036(3) 0.005(3) -0.015(3)
O42 0.036(3) 0.018(3) 0.022(3) -0.010(3) 0.004(3) -0.014(3)
O43 0.034(3) 0.040(4) 0.018(3) -0.011(3) 0.000(3) -0.027(3)
O44 0.036(4) 0.024(3) 0.025(4) -0.006(3) -0.007(3) -0.016(3)
O45 0.042(4) 0.027(4) 0.055(5) -0.018(4) -0.021(3) -0.004(3)
O46 0.055(5) 0.055(5) 0.062(6) -0.026(4) -0.005(4) -0.006(4)
O47A 0.043(6) 0.029(5) 0.024(5) -0.017(4) 0.009(4) -0.013(4)
O47B 0.014(12) 0.026(13) 0.032(14) -0.027(11) 0.000(9) 0.003(9)
O51 0.041(4) 0.022(3) 0.018(3) -0.013(3) -0.003(3) 0.004(3)
O52 0.025(3) 0.017(3) 0.011(3) -0.005(3) -0.003(2) 0.001(2)
O53 0.017(3) 0.018(3) 0.023(3) -0.006(3) -0.007(2) 0.002(2)
O54 0.019(3) 0.020(3) 0.022(3) -0.003(3) 0.005(3) 0.000(3)
O55 0.035(4) 0.042(4) 0.028(4) -0.024(3) -0.012(3) 0.007(3)
O56 0.026(3) 0.025(3) 0.017(3) -0.009(3) -0.001(3) -0.001(3)
O57 0.024(3) 0.020(3) 0.016(3) -0.008(3) -0.008(2) -0.003(3)
O58 0.027(3) 0.034(4) 0.021(3) -0.015(3) 0.004(3) -0.005(3)
O59 0.027(3) 0.018(3) 0.018(3) -0.010(3) 0.004(2) -0.009(2)
O60 0.022(3) 0.015(3) 0.023(3) -0.011(3) 0.002(2) -0.006(2)
O61 0.018(3) 0.027(3) 0.021(3) -0.015(3) -0.003(2) 0.004(2)
O62 0.014(3) 0.020(3) 0.021(3) -0.012(3) -0.007(2) -0.002(2)
O63 0.041(4) 0.044(5) 0.073(6) -0.038(4) 0.024(4) -0.007(3)
O64 0.034(4) 0.046(4) 0.031(4) -0.016(3) 0.004(3) 0.003(3)
O65 0.022(4) 0.042(4) 0.063(5) -0.019(4) -0.001(3) 0.001(3)
N1 0.010(3) 0.016(4) 0.013(3) -0.005(3) -0.002(3) -0.002(3)
N2 0.015(3) 0.019(4) 0.015(4) -0.009(3) -0.006(3) 0.007(3)
N3 0.009(3) 0.016(3) 0.012(3) -0.010(3) 0.002(3) -0.004(3)
N4 0.014(3) 0.018(4) 0.014(3) -0.009(3) -0.004(3) 0.002(3)
N5 0.022(4) 0.020(4) 0.021(4) -0.011(3) 0.000(3) -0.001(3)
N6 0.011(4) 0.037(5) 0.039(5) -0.024(4) -0.001(3) 0.000(3)
N7 0.029(5) 0.073(7) 0.058(6) -0.050(6) 0.014(4) -0.009(4)
N8 0.024(4) 0.031(5) 0.038(5) -0.014(4) -0.006(4) -0.005(3)
N9 0.034(5) 0.046(5) 0.029(5) -0.015(4) -0.005(4) -0.007(4)
N10 0.028(4) 0.023(4) 0.032(5) -0.009(4) 0.004(3) -0.001(3)
C1 0.011(4) 0.021(5) 0.023(5) -0.009(4) 0.001(3) -0.004(3)
C2 0.010(4) 0.019(4) 0.016(4) -0.008(4) -0.005(3) 0.000(3)
C3 0.017(4) 0.016(4) 0.015(4) -0.004(4) 0.001(3) -0.001(3)
C4 0.019(4) 0.023(5) 0.028(5) -0.011(4) 0.002(4) 0.002(4)
C5 0.022(4) 0.017(4) 0.013(4) -0.006(4) 0.001(3) -0.003(3)
C6 0.016(4) 0.014(4) 0.016(4) -0.006(4) -0.006(3) -0.001(3)
C8 0.016(4) 0.018(4) 0.017(4) -0.014(4) 0.000(3) -0.005(3)
C9 0.015(4) 0.016(4) 0.019(4) -0.012(4) -0.004(3) 0.004(3)
C10 0.019(4) 0.018(4) 0.014(4) -0.009(4) 0.000(3) -0.002(3)
C11 0.011(2) 0.011(2) 0.010(2) -0.0068(17) -0.0008(17) -0.0003(17)
C12 0.021(4) 0.012(4) 0.015(4) -0.012(4) -0.003(3) -0.001(3)
C13 0.017(4) 0.023(5) 0.018(4) -0.013(4) 0.002(3) 0.000(3)
C14 0.014(4) 0.021(5) 0.016(4) -0.012(4) -0.001(3) -0.002(3)
C15 0.021(5) 0.020(5) 0.023(5) -0.010(4) -0.004(4) -0.007(4)
C16 0.024(5) 0.018(5) 0.024(5) -0.010(4) -0.001(4) 0.000(4)
C17 0.040(6) 0.034(6) 0.029(5) -0.025(5) -0.003(4) 0.004(4)
C18 0.016(5) 0.052(6) 0.045(6) -0.039(5) -0.005(4) 0.013(4)
C19 0.026(5) 0.038(6) 0.032(5) -0.027(5) -0.012(4) 0.011(4)
C20 0.026(5) 0.012(4) 0.019(5) -0.008(4) 0.000(4) -0.004(3)
C21 0.016(4) 0.017(4) 0.015(4) -0.009(4) -0.001(3) 0.002(3)
C22 0.013(4) 0.016(4) 0.022(5) -0.009(4) -0.009(3) 0.010(3)
C23 0.017(4) 0.025(5) 0.018(4) -0.015(4) -0.003(4) 0.006(4)
C24 0.021(4) 0.016(4) 0.014(4) -0.009(4) -0.006(3) 0.002(3)
C26 0.016(4) 0.014(4) 0.014(4) -0.002(3) -0.008(3) 0.007(3)
C27 0.019(4) 0.017(4) 0.024(5) -0.009(4) -0.004(4) 0.004(3)
C28 0.011(4) 0.016(4) 0.016(4) -0.006(4) 0.000(3) 0.000(3)
C29 0.013(4) 0.010(4) 0.022(5) -0.005(4) -0.002(3) -0.003(3)
C30 0.015(4) 0.020(5) 0.024(5) -0.014(4) -0.003(3) -0.002(3)
C31 0.016(4) 0.020(5) 0.020(5) -0.013(4) -0.003(3) -0.004(3)
C32 0.029(5) 0.037(6) 0.012(4) -0.016(4) 0.003(4) -0.007(4)
C33 0.017(4) 0.017(4) 0.017(4) -0.008(4) 0.002(3) -0.002(3)
C34 0.006(4) 0.020(4) 0.018(4) -0.012(4) -0.004(3) -0.001(3)
C35 0.013(4) 0.023(5) 0.015(4) -0.013(4) 0.003(3) -0.005(3)
C37 0.019(4) 0.009(4) 0.010(4) -0.002(3) 0.004(3) -0.009(3)
C38 0.010(4) 0.015(4) 0.016(4) -0.007(4) 0.005(3) -0.005(3)
C39 0.014(4) 0.016(4) 0.017(4) -0.006(4) 0.006(3) -0.008(3)
C40 0.014(4) 0.011(4) 0.012(4) -0.005(3) 0.006(3) -0.006(3)
C41 0.019(4) 0.012(4) 0.017(4) -0.007(4) 0.002(3) 0.000(3)
C42 0.013(4) 0.010(4) 0.011(4) -0.003(3) 0.001(3) -0.008(3)
C43 0.029(5) 0.024(5) 0.012(4) -0.007(4) 0.001(4) 0.005(4)
C44 0.027(5) 0.022(5) 0.017(4) -0.009(4) -0.005(4) -0.001(4)
C45 0.018(4) 0.023(5) 0.014(4) -0.009(4) -0.001(3) -0.001(3)
C46 0.015(4) 0.017(4) 0.015(4) -0.006(4) -0.003(3) -0.003(3)
C47 0.039(5) 0.018(5) 0.023(5) -0.011(4) -0.004(4) -0.004(4)
C48 0.037(5) 0.012(4) 0.025(5) -0.007(4) 0.008(4) -0.006(4)
C49 0.017(4) 0.019(5) 0.042(6) -0.007(4) 0.012(4) -0.004(4)
C50 0.027(5) 0.031(5) 0.018(5) -0.008(4) -0.001(4) -0.005(4)
C51 0.048(7) 0.072(8) 0.064(8) -0.059(7) -0.038(6) 0.030(6)
C52 0.028(5) 0.042(6) 0.087(9) -0.042(7) 0.018(6) -0.013(5)
C53 0.026(5) 0.041(6) 0.041(6) -0.029(5) 0.000(4) 0.011(4)
C54 0.017(5) 0.044(6) 0.048(6) -0.038(5) -0.003(4) -0.002(4)
C55 0.090(8) 0.127(10) 0.088(9) -0.060(7) -0.002(7) -0.001(7)
C56 0.053(8) 0.046(8) 0.122(13) -0.040(9) -0.007(8) -0.005(6)
C57 0.040(7) 0.098(12) 0.116(13) -0.062(10) 0.011(8) 0.005(7)
C58 0.052(7) 0.038(7) 0.077(9) -0.027(7) 0.019(6) -0.010(5)
C59 0.036(6) 0.026(5) 0.036(6) -0.011(5) 0.002(5) -0.008(4)
C60 0.049(7) 0.047(7) 0.055(8) -0.021(6) 0.006(6) 0.000(6)
C61 0.040(7) 0.066(9) 0.072(9) -0.016(7) -0.021(6) -0.007(6)
C62 0.019(5) 0.028(5) 0.032(5) -0.011(4) -0.005(4) -0.004(4)
C63 0.052(7) 0.087(10) 0.030(6) -0.030(6) -0.011(5) 0.004(6)
C64 0.040(6) 0.037(6) 0.057(7) -0.028(6) -0.004(5) -0.010(5)
C65 0.021(5) 0.037(6) 0.037(6) -0.020(5) -0.003(4) -0.008(4)
C66 0.024(5) 0.035(6) 0.024(5) -0.010(4) -0.004(4) -0.001(4)
C67 0.025(5) 0.033(6) 0.034(6) -0.015(5) 0.000(4) -0.004(4)

loop_
_atom_type_symbol
_atom_type_description
_atom_type_scat_dispersion_real
_atom_type_scat_dispersion_imag
_atom_type_scat_source
C C 0.0033 0.0016 'International Tables Vol C Tables 4.2.6.8 and 6.1.1.4'
H H 0.0000 0.0000 'International Tables Vol C Tables 4.2.6.8 and 6.1.1.4'
N N 0.0061 0.0033 'International Tables Vol C Tables 4.2.6.8 and 6.1.1.4'
O O 0.0106 0.0060 'International Tables Vol C Tables 4.2.6.8 and 6.1.1.4'
Si Si 0.0817 0.0704 'International Tables Vol C Tables 4.2.6.8 and 6.1.1.4'
W W -0.8490 6.8722 'International Tables Vol C Tables 4.2.6.8 and 6.1.1.4'
Lu Lu -0.4720 5.8584 'International Tables Vol C Tables 4.2.6.8 and 6.1.1.4'

loop_
_geom_angle_atom_site_label_1
_geom_angle_atom_site_label_2
_geom_angle_atom_site_label_3
_geom_angle
_geom_angle_site_symmetry_1
_geom_angle_site_symmetry_3
_geom_angle_publ_flag
O43 Lu1 O52 90.2(2) . . ?
O43 Lu1 O42 75.7(2) . . ?
O52 Lu1 O42 79.8(2) . . ?
O43 Lu1 O59 153.0(2) . . ?
O52 Lu1 O59 93.2(2) . . ?
O42 Lu1 O59 131.24(19) . . ?
O43 Lu1 O41 77.0(2) . . ?
O52 Lu1 O41 77.9(2) . . ?
O42 Lu1 O41 144.4(2) . . ?
O59 Lu1 O41 77.6(2) . . ?
O43 Lu1 O55 99.4(2) . . ?
O52 Lu1 O55 152.4(2) . . ?
O42 Lu1 O55 77.6(2) . . ?
O59 Lu1 O55 89.8(2) . . ?
O41 Lu1 O55 129.5(2) . . ?
O43 Lu1 O60 150.1(2) . . ?
O52 Lu1 O60 77.64(19) . . ?
O42 Lu1 O60 75.34(19) . . ?
O59 Lu1 O60 56.14(19) . . ?
O41 Lu1 O60 125.4(2) . . ?
O55 Lu1 O60 81.4(2) . . ?
O43 Lu1 O56 82.9(2) . . ?
O52 Lu1 O56 152.66(19) . . ?
O42 Lu1 O56 123.3(2) . . ?
O59 Lu1 O56 81.8(2) . . ?
O41 Lu1 O56 74.8(2) . . ?
O55 Lu1 O56 54.9(2) . . ?
O60 Lu1 O56 119.64(19) . . ?
O43 Lu1 C29 172.2(2) . . ?
O52 Lu1 C29 82.1(2) . . ?
O42 Lu1 C29 103.7(2) . . ?
O59 Lu1 C29 28.1(2) . . ?
O41 Lu1 C29 100.2(2) . . ?
O55 Lu1 C29 88.0(2) . . ?
O60 Lu1 C29 28.4(2) . . ?
O56 Lu1 C29 103.6(2) . . ?
O43 Lu1 C15 93.2(2) . . ?
O52 Lu1 C15 176.4(2) . . ?
O42 Lu1 C15 102.1(2) . . ?
O59 Lu1 C15 83.2(2) . . ?
O41 Lu1 C15 101.8(2) . . ?
O55 Lu1 C15 27.7(2) . . ?
O60 Lu1 C15 99.9(2) . . ?
O56 Lu1 C15 27.3(2) . . ?
C29 Lu1 C15 94.5(2) . . ?
O4 Si1 O2 109.8(3) . . ?
O4 Si1 O1 109.2(3) . . ?
O2 Si1 O1 109.1(3) . . ?
O4 Si1 O3 109.4(3) . . ?
O2 Si1 O3 109.5(3) . . ?
O1 Si1 O3 109.8(3) . . ?
O16 W1 O13 102.3(2) . . ?
O16 W1 O6 101.4(2) . . ?
O13 W1 O6 86.5(2) . . ?
O16 W1 O19 100.0(2) . . ?
O13 W1 O19 89.7(2) . . ?
O6 W1 O19 158.6(2) . . ?
O16 W1 O22 100.2(2) . . ?
O13 W1 O22 157.5(2) . . ?
O6 W1 O22 88.0(2) . . ?
O19 W1 O22 87.5(2) . . ?
O16 W1 O4 171.3(2) . . ?
O13 W1 O4 84.3(2) . . ?
O6 W1 O4 84.5(2) . . ?
O19 W1 O4 74.13(19) . . ?
O22 W1 O4 73.44(19) . . ?
O24 W2 O9 101.1(2) . . ?
O24 W2 O6 101.9(2) . . ?
O9 W2 O6 88.7(2) . . ?
O24 W2 O5 102.5(2) . . ?
O9 W2 O5 156.5(2) . . ?
O6 W2 O5 85.5(2) . . ?
O24 W2 O21 101.0(2) . . ?
O9 W2 O21 87.9(2) . . ?
O6 W2 O21 157.1(2) . . ?
O5 W2 O21 88.6(2) . . ?
O24 W2 O1 171.8(2) . . ?
O9 W2 O1 73.10(19) . . ?
O6 W2 O1 83.9(2) . . ?
O5 W2 O1 83.59(19) . . ?
O21 W2 O1 73.46(19) . . ?
O38 W3 O5 101.8(2) . . ?
O38 W3 O34 102.0(2) . . ?
O5 W3 O34 90.0(2) . . ?
O38 W3 O13 101.5(2) . . ?
O5 W3 O13 85.3(2) . . ?
O34 W3 O13 156.5(2) . . ?
O38 W3 O7 100.4(2) . . ?
O5 W3 O7 157.6(2) . . ?
O34 W3 O7 88.1(2) . . ?
O13 W3 O7 87.6(2) . . ?
O38 W3 O3 172.0(2) . . ?
O5 W3 O3 84.88(19) . . ?
O34 W3 O3 73.39(19) . . ?
O13 W3 O3 83.2(2) . . ?
O7 W3 O3 73.19(19) . . ?
O27 W4 O29 101.7(2) . . ?
O27 W4 O17 100.6(2) . . ?
O29 W4 O17 90.2(2) . . ?
O27 W4 O9 100.4(2) . . ?
O29 W4 O9 157.8(2) . . ?
O17 W4 O9 88.3(2) . . ?
O27 W4 O11 100.8(2) . . ?
O29 W4 O11 85.1(2) . . ?
O17 W4 O11 158.6(2) . . ?
O9 W4 O11 88.4(2) . . ?
O27 W4 O1 171.6(2) . . ?
O29 W4 O1 84.90(19) . . ?
O17 W4 O1 74.00(19) . . ?
O9 W4 O1 73.37(19) . . ?
O11 W4 O1 84.81(19) . . ?
O31 W5 O11 102.1(2) . . ?
O31 W5 O14 101.6(2) . . ?
O11 W5 O14 86.0(2) . . ?
O31 W5 O22 101.1(2) . . ?
O11 W5 O22 89.7(2) . . ?
O14 W5 O22 157.3(2) . . ?
O31 W5 O10 100.2(2) . . ?
O11 W5 O10 157.6(2) . . ?
O14 W5 O10 87.9(2) . . ?
O22 W5 O10 87.6(2) . . ?
O31 W5 O4 170.9(2) . . ?
O11 W5 O4 85.01(18) . . ?
O14 W5 O4 84.36(19) . . ?
O22 W5 O4 73.03(19) . . ?
O10 W5 O4 72.91(18) . . ?
O33 W6 O23 102.3(2) . . ?
O33 W6 O8 102.2(2) . . ?
O23 W6 O8 85.1(2) . . ?
O33 W6 O10 100.6(2) . . ?
O23 W6 O10 89.2(2) . . ?
O8 W6 O10 157.2(2) . . ?
O33 W6 O19 100.4(2) . . ?
O23 W6 O19 157.3(2) . . ?
O8 W6 O19 89.0(2) . . ?
O10 W6 O19 87.8(2) . . ?
O33 W6 O4 170.9(2) . . ?
O23 W6 O4 84.25(19) . . ?
O8 W6 O4 84.55(18) . . ?
O10 W6 O4 72.89(18) . . ?
O19 W6 O4 73.34(18) . . ?
O40 W7 O15 100.8(2) . . ?
O40 W7 O20 101.8(2) . . ?
O15 W7 O20 85.8(2) . . ?
O40 W7 O21 100.8(2) . . ?
O15 W7 O21 158.4(2) . . ?
O20 W7 O21 90.4(2) . . ?
O40 W7 O17 99.1(2) . . ?
O15 W7 O17 88.0(2) . . ?
O20 W7 O17 158.9(2) . . ?
O21 W7 O17 88.0(2) . . ?
O40 W7 O1 171.6(2) . . ?
O15 W7 O1 84.1(2) . . ?
O20 W7 O1 85.28(19) . . ?
O21 W7 O1 74.33(19) . . ?
O17 W7 O1 74.06(18) . . ?
O25 W8 O30 101.1(2) . . ?
O25 W8 O23 100.5(2) . . ?
O30 W8 O23 85.8(2) . . ?
O25 W8 O39 101.2(2) . . ?
O30 W8 O39 90.0(2) . . ?
O23 W8 O39 158.3(2) . . ?
O25 W8 O28 100.0(2) . . ?
O30 W8 O28 158.8(2) . . ?
O23 W8 O28 88.5(2) . . ?
O39 W8 O28 87.8(2) . . ?
O25 W8 O2 172.0(2) . . ?
O30 W8 O2 85.32(19) . . ?
O23 W8 O2 84.62(19) . . ?
O39 W8 O2 73.8(2) . . ?
O28 W8 O2 73.80(19) . . ?
O35 W9 O28 100.9(2) . . ?
O35 W9 O14 102.2(2) . . ?
O28 W9 O14 89.8(2) . . ?
O35 W9 O37 100.3(2) . . ?
O28 W9 O37 88.5(2) . . ?
O14 W9 O37 157.4(2) . . ?
O35 W9 O29 102.0(2) . . ?
O28 W9 O29 157.0(2) . . ?
O14 W9 O29 84.7(2) . . ?
O37 W9 O29 88.1(2) . . ?
O35 W9 O2 171.7(2) . . ?
O28 W9 O2 73.61(19) . . ?
O14 W9 O2 84.35(19) . . ?
O37 W9 O2 73.54(19) . . ?
O29 W9 O2 83.67(19) . . ?
O36 W10 O7 100.9(2) . . ?
O36 W10 O8 101.1(2) . . ?
O7 W10 O8 90.7(2) . . ?
O36 W10 O30 101.6(2) . . ?
O7 W10 O30 157.5(2) . . ?
O8 W10 O30 84.9(2) . . ?
O36 W10 O32 100.5(2) . . ?
O7 W10 O32 88.2(2) . . ?
O8 W10 O32 158.2(2) . . ?
O30 W10 O32 87.8(2) . . ?
O36 W10 O3 171.9(2) . . ?
O7 W10 O3 73.82(19) . . ?
O8 W10 O3 85.28(19) . . ?
O30 W10 O3 83.77(19) . . ?
O32 W10 O3 73.54(19) . . ?
O26 W11 O15 102.1(2) . . ?
O26 W11 O37 100.5(2) . . ?
O15 W11 O37 89.7(2) . . ?
O26 W11 O39 100.5(2) . . ?
O15 W11 O39 157.2(2) . . ?
O37 W11 O39 88.8(2) . . ?
O26 W11 O12 101.8(2) . . ?
O15 W11 O12 85.2(2) . . ?
O37 W11 O12 157.7(2) . . ?
O39 W11 O12 87.7(2) . . ?
O26 W11 O2 171.9(2) . . ?
O15 W11 O2 84.1(2) . . ?
O37 W11 O2 74.03(19) . . ?
O39 W11 O2 73.7(2) . . ?
O12 W11 O2 83.8(2) . . ?
O18 W12 O12 101.2(2) . . ?
O18 W12 O32 100.1(2) . . ?
O12 W12 O32 90.7(2) . . ?
O18 W12 O20 101.3(2) . . ?
O12 W12 O20 85.3(2) . . ?
O32 W12 O20 158.6(2) . . ?
O18 W12 O34 100.7(2) . . ?
O12 W12 O34 157.9(2) . . ?
O32 W12 O34 88.5(2) . . ?
O20 W12 O34 87.4(2) . . ?
O18 W12 O3 171.8(2) . . ?
O12 W12 O3 85.0(2) . . ?
O32 W12 O3 74.28(19) . . ?
O20 W12 O3 84.40(19) . . ?
O34 W12 O3 73.50(19) . . ?
Si1 O1 W7 124.3(3) . . ?
Si1 O1 W4 124.7(3) . . ?
W7 O1 W4 91.41(17) . . ?
Si1 O1 W2 124.4(3) . . ?
W7 O1 W2 90.90(16) . . ?
W4 O1 W2 91.10(17) . . ?
Si1 O2 W8 123.8(3) . . ?
Si1 O2 W11 124.7(2) . . ?
W8 O2 W11 91.39(18) . . ?
Si1 O2 W9 124.8(3) . . ?
W8 O2 W9 91.19(17) . . ?
W11 O2 W9 90.91(18) . . ?
Si1 O3 W12 124.2(3) . . ?
Si1 O3 W10 124.7(3) . . ?
W12 O3 W10 91.35(17) . . ?
Si1 O3 W3 124.0(3) . . ?
W12 O3 W3 91.36(16) . . ?
W10 O3 W3 91.37(17) . . ?
Si1 O4 W1 124.5(3) . . ?
Si1 O4 W5 124.3(3) . . ?
W1 O4 W5 91.45(17) . . ?
Si1 O4 W6 124.3(3) . . ?
W1 O4 W6 91.30(17) . . ?
W5 O4 W6 91.17(16) . . ?
W3 O5 W2 153.0(3) . . ?
W2 O6 W1 151.3(3) . . ?
W10 O7 W3 121.6(3) . . ?
W10 O8 W6 152.5(3) . . ?
W2 O9 W4 122.4(3) . . ?
W6 O10 W5 123.0(2) . . ?
W5 O11 W4 151.3(3) . . ?
W12 O12 W11 152.3(3) . . ?
W1 O13 W3 152.1(3) . . ?
W5 O14 W9 152.0(3) . . ?
W7 O15 W11 152.3(3) . . ?
W4 O17 W7 120.5(3) . . ?
W1 O19 W6 121.2(3) . . ?
W7 O20 W12 151.4(3) . . ?
W7 O21 W2 121.3(2) . . ?
W5 O22 W1 122.1(3) . . ?
W6 O23 W8 151.8(3) . . ?
W9 O28 W8 121.4(3) . . ?
W4 O29 W9 152.7(3) . . ?
W8 O30 W10 151.6(3) . . ?
W12 O32 W10 120.8(3) . . ?
W3 O34 W12 121.7(2) . . ?
W11 O37 W9 121.5(3) . . ?
W11 O39 W8 121.0(3) . . ?
C1 O52 Lu1 132.0(5) . . ?
C15 O55 Lu1 93.5(5) . . ?
C15 O56 Lu1 91.2(5) . . ?
C29 O59 Lu1 92.5(5) . . ?
C29 O60 Lu1 89.3(4) . . ?
C9 N1 C8 124.8(6) . . ?
C9 N1 C6 115.8(6) . . ?
C8 N1 C6 119.4(6) . . ?
C23 N2 C22 124.3(7) . . ?
C23 N2 C20 117.2(6) . . ?
C22 N2 C20 118.0(7) . . ?
C37 N3 C36 126.5(7) . . ?
C37 N3 C34 116.0(6) . . ?
C36 N3 C34 116.7(6) . . ?
C44 N4 C45 109.4(6) . . ?
C44 N4 C43 109.4(6) . . ?
C45 N4 C43 109.6(6) . . ?
C44 N4 C46 109.9(6) . . ?
C45 N4 C46 108.1(6) . . ?
C43 N4 C46 110.4(6) . . ?
C50 N5 C48 110.0(7) . . ?
C50 N5 C47 109.3(7) . . ?
C48 N5 C47 110.6(7) . . ?
C50 N5 C49 109.0(6) . . ?
C48 N5 C49 109.3(6) . . ?
C47 N5 C49 108.6(7) . . ?
C51 N6 C54 107.6(7) . . ?
C51 N6 C53 109.6(8) . . ?
C54 N6 C53 110.5(7) . . ?
C51 N6 C52 111.4(8) . . ?
C54 N6 C52 108.9(8) . . ?
C53 N6 C52 108.9(7) . . ?
C56 N7 C57 114.2(11) . . ?
C56 N7 C58 107.2(9) . . ?
C57 N7 C58 109.5(10) . . ?
C56 N7 C55 111.3(11) . . ?
C57 N7 C55 110.2(10) . . ?
C58 N7 C55 104.0(11) . . ?
C59 N8 C60 122.8(9) . . ?
C59 N8 C61 119.1(9) . . ?
C60 N8 C61 118.0(10) . . ?
C62 N9 C64 121.1(9) . . ?
C62 N9 C63 121.6(9) . . ?
C64 N9 C63 117.3(8) . . ?
C65 N10 C67 121.0(8) . . ?
C65 N10 C66 121.9(8) . . ?
C67 N10 C66 117.0(7) . . ?
O51 C1 O52 124.3(8) . . ?
O51 C1 C2 118.5(7) . . ?
O52 C1 C2 117.1(7) . . ?
C3 C2 C7 120.1(7) . . ?
C3 C2 C1 120.3(7) . . ?
C7 C2 C1 119.6(7) . . ?
C2 C3 C4 120.0(7) . . ?
C5 C4 C3 119.5(8) . . ?
C6 C5 C4 119.2(8) . . ?
C5 C6 C7 121.7(7) . . ?
C5 C6 N1 119.1(7) . . ?
C7 C6 N1 119.1(7) . . ?
C6 C7 C2 119.4(8) . . ?
O53 C8 N1 119.9(7) . . ?
O53 C8 C12 123.3(7) . . ?
N1 C8 C12 116.8(7) . . ?
O54 C9 N1 120.8(7) . . ?
O54 C9 C10 122.5(7) . . ?
N1 C9 C10 116.8(7) . . ?
C11 C10 C14 120.8(7) . 2_655 ?
C11 C10 C9 119.8(7) . . ?
C14 C10 C9 119.4(7) 2_655 . ?
C10 C11 C12 121.9(7) . . ?
C10 C11 C11 119.7(8) . 2_655 ?
C12 C11 C11 118.4(8) . 2_655 ?
C13 C12 C11 120.4(7) . . ?
C13 C12 C8 120.2(7) . . ?
C11 C12 C8 119.4(7) . . ?
C12 C13 C14 120.9(7) . . ?
C10 C14 C13 119.9(7) 2_655 . ?
O56 C15 O55 119.8(8) . . ?
O56 C15 C16 121.2(8) . . ?
O55 C15 C16 119.0(8) . . ?
O56 C15 Lu1 61.5(4) . . ?
O55 C15 Lu1 58.8(4) . . ?
C16 C15 Lu1 171.8(6) . . ?
C17 C16 C21 119.7(8) . . ?
C17 C16 C15 120.8(8) . . ?
C21 C16 C15 119.5(7) . . ?
C16 C17 C18 120.0(9) . . ?
C19 C18 C17 120.1(8) . . ?
C18 C19 C20 120.4(8) . . ?
C21 C20 C19 120.3(8) . . ?
C21 C20 N2 119.9(7) . . ?
C19 C20 N2 119.7(7) . . ?
C20 C21 C16 119.5(8) . . ?
O57 C22 N2 119.5(8) . . ?
O57 C22 C26 123.3(7) . . ?
N2 C22 C26 117.2(7) . . ?
O58 C23 N2 120.5(8) . . ?
O58 C23 C24 122.1(8) . . ?
N2 C23 C24 117.3(7) . . ?
C28 C24 C25 121.8(8) 2_747 . ?
C28 C24 C23 119.6(7) 2_747 . ?
C25 C24 C23 118.5(7) . . ?
C26 C25 C24 122.1(8) . . ?
C26 C25 C25 120.2(9) . 2_747 ?
C24 C25 C25 117.6(9) . 2_747 ?
C27 C26 C25 120.4(8) . . ?
C27 C26 C22 119.3(8) . . ?
C25 C26 C22 120.3(7) . . ?
C26 C27 C28 120.1(8) . . ?
C24 C28 C27 119.9(7) 2_747 . ?
O59 C29 O60 120.8(7) . . ?
O59 C29 C30 119.5(7) . . ?
O60 C29 C30 119.7(7) . . ?
O59 C29 Lu1 59.4(4) . . ?
O60 C29 Lu1 62.3(4) . . ?
C30 C29 Lu1 168.0(5) . . ?
C31 C30 C35 119.5(7) . . ?
C31 C30 C29 121.3(8) . . ?
C35 C30 C29 119.0(8) . . ?
C32 C31 C30 120.6(8) . . ?
C33 C32 C31 120.4(8) . . ?
C32 C33 C34 119.0(7) . . ?
C35 C34 C33 120.9(8) . . ?
C35 C34 N3 119.6(7) . . ?
C33 C34 N3 119.3(7) . . ?
C34 C35 C30 119.6(7) . . ?
O61 C36 N3 121.4(8) . . ?
O61 C36 C40 123.3(7) . . ?
N3 C36 C40 115.3(7) . . ?
O62 C37 N3 120.4(7) . . ?
O62 C37 C38 123.4(7) . . ?
N3 C37 C38 116.2(7) . . ?
C42 C38 C39 120.4(8) 2_756 . ?
C42 C38 C37 119.3(7) 2_756 . ?
C39 C38 C37 120.3(7) . . ?
C39 C39 C38 120.0(9) 2_756 . ?
C39 C39 C40 119.0(9) 2_756 . ?
C38 C39 C40 121.0(8) . . ?
C41 C40 C39 119.8(8) . . ?
C41 C40 C36 119.9(7) . . ?
C39 C40 C36 120.3(7) . . ?
C40 C41 C42 121.6(7) . . ?
C38 C42 C41 119.2(7) 2_756 . ?
O63 C59 N8 125.1(10) . . ?
O64 C62 N9 125.9(10) . . ?
O65 C65 N10 126.1(10) . . ?

loop_
_geom_bond_atom_site_label_1
_geom_bond_atom_site_label_2
_geom_bond_distance
_geom_bond_site_symmetry_2
_geom_bond_publ_flag
Lu1 O43 2.245(5) . ?
Lu1 O52 2.269(5) . ?
Lu1 O42 2.283(6) . ?
Lu1 O59 2.313(5) . ?
Lu1 O41 2.314(6) . ?
Lu1 O55 2.333(6) . ?
Lu1 O60 2.378(5) . ?
Lu1 O56 2.394(6) . ?
Lu1 C29 2.684(7) . ?
Lu1 C15 2.723(8) . ?
Si1 O4 1.621(5) . ?
Si1 O2 1.622(6) . ?
Si1 O1 1.628(5) . ?
Si1 O3 1.635(5) . ?
W1 O16 1.717(5) . ?
W1 O13 1.887(5) . ?
W1 O6 1.906(5) . ?
W1 O19 1.921(5) . ?
W1 O22 1.922(5) . ?
W1 O4 2.325(5) . ?
W2 O24 1.703(5) . ?
W2 O9 1.902(5) . ?
W2 O6 1.906(5) . ?
W2 O5 1.913(5) . ?
W2 O21 1.915(5) . ?
W2 O1 2.358(5) . ?
W3 O38 1.698(5) . ?
W3 O5 1.891(5) . ?
W3 O34 1.907(5) . ?
W3 O13 1.916(5) . ?
W3 O7 1.933(5) . ?
W3 O3 2.341(5) . ?
W4 O27 1.697(5) . ?
W4 O29 1.895(5) . ?
W4 O17 1.914(5) . ?
W4 O9 1.920(5) . ?
W4 O11 1.922(5) . ?
W4 O1 2.334(5) . ?
W5 O31 1.705(5) . ?
W5 O11 1.893(5) . ?
W5 O14 1.902(5) . ?
W5 O22 1.906(5) . ?
W5 O10 1.917(5) . ?
W5 O4 2.353(5) . ?
W6 O33 1.706(5) . ?
W6 O23 1.900(5) . ?
W6 O8 1.910(5) . ?
W6 O10 1.912(5) . ?
W6 O19 1.922(5) . ?
W6 O4 2.357(4) . ?
W7 O40 1.713(5) . ?
W7 O15 1.902(5) . ?
W7 O20 1.903(5) . ?
W7 O21 1.913(5) . ?
W7 O17 1.926(5) . ?
W7 O1 2.324(5) . ?
W8 O25 1.703(5) . ?
W8 O30 1.898(5) . ?
W8 O23 1.912(5) . ?
W8 O39 1.923(5) . ?
W8 O28 1.930(5) . ?
W8 O2 2.335(5) . ?
W9 O35 1.702(5) . ?
W9 O28 1.912(5) . ?
W9 O14 1.915(5) . ?
W9 O37 1.924(5) . ?
W9 O29 1.926(5) . ?
W9 O2 2.355(5) . ?
W10 O36 1.709(5) . ?
W10 O7 1.901(5) . ?
W10 O8 1.904(5) . ?
W10 O30 1.922(5) . ?
W10 O32 1.935(5) . ?
W10 O3 2.337(5) . ?
W11 O26 1.710(5) . ?
W11 O15 1.903(5) . ?
W11 O37 1.913(5) . ?
W11 O39 1.921(5) . ?
W11 O12 1.922(5) . ?
W11 O2 2.342(5) . ?
W12 O18 1.705(5) . ?
W12 O12 1.894(5) . ?
W12 O32 1.904(5) . ?
W12 O20 1.915(5) . ?
W12 O34 1.918(5) . ?
W12 O3 2.329(5) . ?
O47A O47B 1.51(2) . ?
O51 C1 1.231(10) . ?
O52 C1 1.278(9) . ?
O53 C8 1.220(9) . ?
O54 C9 1.216(9) . ?
O55 C15 1.269(11) . ?
O56 C15 1.251(10) . ?
O57 C22 1.230(10) . ?
O58 C23 1.226(9) . ?
O59 C29 1.264(10) . ?
O60 C29 1.276(10) . ?
O61 C36 1.195(9) . ?
O62 C37 1.211(9) . ?
O63 C59 1.225(11) . ?
O64 C62 1.237(11) . ?
O65 C65 1.223(10) . ?
N1 C9 1.402(9) . ?
N1 C8 1.403(9) . ?
N1 C6 1.436(10) . ?
N2 C23 1.402(10) . ?
N2 C22 1.404(10) . ?
N2 C20 1.447(11) . ?
N3 C37 1.399(10) . ?
N3 C36 1.412(10) . ?
N3 C34 1.443(10) . ?
N4 C44 1.488(10) . ?
N4 C45 1.494(9) . ?
N4 C43 1.506(10) . ?
N4 C46 1.511(9) . ?
N5 C50 1.475(11) . ?
N5 C48 1.493(10) . ?
N5 C47 1.494(11) . ?
N5 C49 1.512(10) . ?
N6 C51 1.490(12) . ?
N6 C54 1.491(11) . ?
N6 C53 1.492(10) . ?
N6 C52 1.502(12) . ?
N7 C56 1.457(14) . ?
N7 C57 1.465(13) . ?
N7 C58 1.471(14) . ?
N7 C55 1.496(17) . ?
N8 C59 1.318(13) . ?
N8 C60 1.421(12) . ?
N8 C61 1.472(13) . ?
N9 C62 1.315(11) . ?
N9 C64 1.475(13) . ?
N9 C63 1.488(13) . ?
N10 C65 1.321(11) . ?
N10 C67 1.454(12) . ?
N10 C66 1.470(11) . ?
C1 C2 1.501(11) . ?
C2 C3 1.376(11) . ?
C2 C7 1.387(11) . ?
C3 C4 1.416(12) . ?
C4 C5 1.387(11) . ?
C5 C6 1.376(11) . ?
C6 C7 1.382(11) . ?
C8 C12 1.462(11) . ?
C9 C10 1.474(11) . ?
C10 C11 1.388(10) . ?
C10 C14 1.390(11) 2_655 ?
C11 C12 1.421(10) . ?
C11 C11 1.427(14) 2_655 ?
C12 C13 1.369(11) . ?
C13 C14 1.396(11) . ?
C15 C16 1.489(12) . ?
C16 C17 1.376(12) . ?
C16 C21 1.411(12) . ?
C17 C18 1.379(13) . ?
C18 C19 1.373(13) . ?
C19 C20 1.381(12) . ?
C20 C21 1.364(11) . ?
C22 C26 1.458(12) . ?
C23 C24 1.488(11) . ?
C24 C28 1.365(11) 2_747 ?
C24 C25 1.406(11) . ?
C25 C26 1.397(11) . ?
C25 C25 1.422(16) 2_747 ?
C26 C27 1.374(11) . ?
C27 C28 1.409(12) . ?
C29 C30 1.477(11) . ?
C30 C31 1.387(11) . ?
C30 C35 1.391(11) . ?
C31 C32 1.386(11) . ?
C32 C33 1.373(12) . ?
C33 C34 1.405(11) . ?
C34 C35 1.379(11) . ?
C36 C40 1.485(11) . ?
C37 C38 1.481(11) . ?
C38 C42 1.385(11) 2_756 ?
C38 C39 1.409(11) . ?
C39 C39 1.386(17) 2_756 ?
C39 C40 1.427(11) . ?
C40 C41 1.364(11) . ?
C41 C42 1.389(11) . ?
